data_2010253
loop_
_publ_author_name
'Hoveyda, H. R.'
'Orvig, Chris'
'Rettig, Steven J.'

_publ_contact_author
;
Dr. Steven J. Rettig
Department of Chemistry
University of British Columbia
2036 Main Mall
Vancouver, B.C.
Canada V6T 1Z1
;
_publ_section_title
;
 <i>mer</i>-Tris[2-(5-bromo-2-hydroxyphenyl)-2-oxazolinato]aluminium(III)
 methanol solvate
;
_journal_issue 12
_journal_name_full 'Acta Crystallographica Section C'
_journal_page_first 1906
_journal_page_last 1909
_journal_paper_doi 10.1107/S0108270194007729
_journal_volume 50
_journal_year 1994
_chemical_formula_moiety 'C27 H21 Al Br3 N3 O6, C H4 O'
_chemical_formula_structural '(Al (C9 H7 Br N O2)3) (C H4 O)'
_chemical_formula_sum 'C28 H25 Al Br3 N3 O7'
_chemical_formula_weight 782.21
_chemical_name_systematic
;
Tris[2-(5'-bromo-2'-hydroxyphenyl)-2-oxazolinato]aluminum(III) methanol
solvate
;
_space_group_IT_number 2
_symmetry_cell_setting triclinic
_symmetry_space_group_name_Hall '-P 1'
_symmetry_space_group_name_H-M 'P -1'
_audit_creation_method 'from TEXRAY.INF file'
_cell_angle_alpha 106.387(8)
_cell_angle_beta 106.950(10)
_cell_angle_gamma 75.253(6)
_cell_formula_units_Z 2
_cell_length_a 11.9780(10)
_cell_length_b 13.2165(8)
_cell_length_c 10.375(2)
_cell_measurement_reflns_used 25
_cell_measurement_temperature 294.0
_cell_measurement_theta_max 113.9
_cell_measurement_theta_min 109.6
_cell_volume 1480.5(3)
_computing_cell_refinement ' MSC/AFC Diffractometer Control Software'
_computing_data_collection
; MSC/AFC Diffractometer Control Software
(Molecular Structure Corporation, 1985)
;
_computing_data_reduction ' TEXSAN (Molecular Structure Corporation, 1992)'
_computing_publication_material TEXSAN
_computing_structure_refinement TEXSAN
_diffrn_ambient_temperature 294.2
_diffrn_measurement_device AFC-6S
_diffrn_measurement_method \w/2\q
_diffrn_radiation_monochromator graphite
_diffrn_radiation_source 'X-ray tube'
_diffrn_radiation_type CuK\a
_diffrn_radiation_wavelength 1.5418
_diffrn_reflns_av_R_equivalents 2.21
_diffrn_reflns_limit_h_max 15
_diffrn_reflns_limit_h_min 0
_diffrn_reflns_limit_k_max 16
_diffrn_reflns_limit_k_min -15
_diffrn_reflns_limit_l_max 11
_diffrn_reflns_limit_l_min -12
_diffrn_reflns_number 6400
_diffrn_reflns_theta_max 77.50
_diffrn_reflns_theta_min 3.5
_diffrn_standards_decay_% none
_diffrn_standards_interval_count 200
_diffrn_standards_number 3
_exptl_absorpt_coefficient_mu 5.787
_exptl_absorpt_correction_T_max 1.000
_exptl_absorpt_correction_T_min 0.452
_exptl_absorpt_correction_type ' empirical based on \y scans for 3 reflections'
_exptl_absorpt_process_details psi-scan
_exptl_crystal_colour pink
_exptl_crystal_density_diffrn 1.755
_exptl_crystal_description plate
_exptl_crystal_F_000 776
_exptl_crystal_size_max 0.40
_exptl_crystal_size_mid 0.40
_exptl_crystal_size_min 0.20
_refine_diff_density_max 0.66
_refine_diff_density_min -0.78
_refine_ls_extinction_coef 4.0E-6(3)
_refine_ls_extinction_method 'Zachariasen type 2, Gaussian isotropic'
_refine_ls_goodness_of_fit_obs 3.460
_refine_ls_matrix_type full
_refine_ls_number_constraints 0
_refine_ls_number_parameters 384
_refine_ls_number_reflns 5266
_refine_ls_number_restraints 0
_refine_ls_R_factor_obs 0.0390
_refine_ls_shift/esd_max 0.01
_refine_ls_structure_factor_coef F
_refine_ls_weighting_scheme sigma
_refine_ls_wR_factor_obs 0.0560
_reflns_number_observed 5266
_reflns_number_total 6400
_reflns_observed_criterion I>=3\s(I)
_cod_data_source_file bk1052.cif
_cod_data_source_block AlBroz3
_cod_depositor_comments
;
The following automatic conversions were performed:

'_atom_site_thermal_displace_type' tag value 'Uij' was replaced with
'Uani' value 67 times.

Automatic conversion script
Id: cif_fix_values 1646 2011-03-28 12:23:43Z adriana 
;
_cod_original_cell_volume 1480.4(3)
_cod_database_code 2010253

loop_
_symmetry_equiv_pos_as_xyz
'+x,  +y,  +z'
'-x,  -y,  -z'

loop_
_atom_site_aniso_label
_atom_site_aniso_U_11
_atom_site_aniso_U_22
_atom_site_aniso_U_33
_atom_site_aniso_U_12
_atom_site_aniso_U_13
_atom_site_aniso_U_23
Br(1) 0.0447(2) 0.0825(3) 0.0685(3) -0.0166(2) 0.0217(2) 0.0250(2)
Br(2) 0.1073(4) 0.0528(2) 0.0486(3) -0.0201(2) 0.0382(2) -0.0102(2)
Br(3) 0.0540(2) 0.0858(3) 0.0720(3) 0.0125(2) 0.0408(2) 0.0214(2)
Al(1) 0.0313(4) 0.0281(4) 0.0341(4) -0.0043(3) 0.0120(3) 0.0055(3)
O(1) 0.0490(10) 0.0263(10) 0.069(2) -0.0049(9) 0.0240(10) 0.0089(10)
O(2) 0.0330(10) 0.0328(10) 0.0540(10) -0.0017(8) 0.0155(9) 0.0158(9)
O(3) 0.069(2) 0.0271(10) 0.0420(10) -0.0115(10) 0.0220(10) 0.0065(9)
O(4) 0.0430(10) 0.0290(9) 0.0370(10) -0.0013(8) 0.0154(9) 0.0070(8)
O(5) 0.0440(10) 0.0620(10) 0.0300(10) -0.0140(10) 0.0047(9) 0.0070(10)
O(6) 0.0316(10) 0.0410(10) 0.0300(10) -0.0055(8) 0.0105(8) 0.0040(8)
O(7) 0.053(2) 0.060(2) 0.135(3) 0.0030(10) 0.012(2) 0.038(2)
N(1) 0.0330(10) 0.0270(10) 0.0390(10) -0.0015(9) 0.0135(10) 0.0022(9)
N(2) 0.0340(10) 0.0310(10) 0.0330(10) -0.0060(9) 0.0113(9) 0.0076(9)
N(3) 0.0300(10) 0.0370(10) 0.0360(10) -0.0081(10) 0.0051(10) 0.0050(10)
C(1) 0.044(2) 0.0290(10) 0.045(2) 0.0000(10) 0.0170(10) -0.0010(10)
C(2) 0.051(2) 0.0280(10) 0.045(2) -0.0010(10) 0.0140(10) 0.0040(10)
C(3) 0.0380(10) 0.0250(10) 0.041(2) -0.0070(10) 0.0110(10) 0.0050(10)
C(4) 0.0310(10) 0.0330(10) 0.046(2) -0.0060(10) 0.0110(10) 0.0060(10)
C(5) 0.0310(10) 0.0340(10) 0.051(2) -0.0070(10) 0.0140(10) 0.0080(10)
C(6) 0.042(2) 0.040(2) 0.079(3) 0.0000(10) 0.027(2) 0.017(2)
C(7) 0.042(2) 0.045(2) 0.076(3) -0.0020(10) 0.031(2) 0.008(2)
C(8) 0.035(2) 0.053(2) 0.050(2) -0.0130(10) 0.0140(10) 0.011(2)
C(9) 0.0350(10) 0.040(2) 0.046(2) -0.0120(10) 0.0100(10) 0.0110(10)
C(10) 0.044(2) 0.0370(10) 0.038(2) -0.0110(10) 0.0130(10) 0.0100(10)
C(11) 0.047(2) 0.0380(10) 0.042(2) -0.0090(10) 0.0130(10) 0.0150(10)
C(12) 0.0320(10) 0.0270(10) 0.040(2) -0.0060(10) 0.0120(10) 0.0090(10)
C(13) 0.0360(10) 0.0320(10) 0.035(2) -0.0080(10) 0.0130(10) 0.0060(10)
C(14) 0.0340(10) 0.0330(10) 0.035(2) -0.0070(10) 0.0130(10) 0.0060(10)
C(15) 0.059(2) 0.040(2) 0.042(2) -0.0030(10) 0.019(2) 0.0130(10)
C(16) 0.072(2) 0.049(2) 0.039(2) -0.007(2) 0.021(2) 0.0120(10)
C(17) 0.057(2) 0.044(2) 0.039(2) -0.0120(10) 0.0220(10) -0.0010(10)
C(18) 0.052(2) 0.0340(10) 0.042(2) -0.0120(10) 0.0200(10) 0.0010(10)
C(19) 0.034(2) 0.069(2) 0.045(2) -0.011(2) 0.0000(10) 0.011(2)
C(20) 0.045(2) 0.066(2) 0.042(2) -0.021(2) -0.0010(10) 0.012(2)
C(21) 0.040(2) 0.0310(10) 0.0300(10) -0.0100(10) 0.0080(10) 0.0050(10)
C(22) 0.0330(10) 0.0320(10) 0.036(2) -0.0040(10) 0.0110(10) 0.0050(10)
C(23) 0.0330(10) 0.0270(10) 0.037(2) -0.0040(10) 0.0130(10) 0.0050(10)
C(24) 0.0340(10) 0.041(2) 0.038(2) -0.0040(10) 0.0080(10) 0.0090(10)
C(25) 0.033(2) 0.042(2) 0.055(2) -0.0020(10) 0.0120(10) 0.0120(10)
C(26) 0.039(2) 0.045(2) 0.049(2) 0.0040(10) 0.0260(10) 0.0090(10)
C(27) 0.043(2) 0.045(2) 0.037(2) -0.0040(10) 0.0160(10) 0.0070(10)
C(28) 0.066(3) 0.139(7) 0.124(6) 0.003(4) -0.002(3) 0.029(5)

loop_
_atom_site_label
_atom_site_fract_x
_atom_site_fract_y
_atom_site_fract_z
_atom_site_U_iso_or_equiv
_atom_site_thermal_displace_type
_atom_site_calc_flag
_atom_site_calc_attached_atom
Br(1) 0.53439(4) 0.34713(4) -0.21242(5) 0.06060(10) Uani ? ?
Br(2) 0.20419(5) -0.14550(4) -0.53171(5) 0.06870(10) Uani ? ?
Br(3) -0.35934(4) 0.42750(4) 0.48365(5) 0.06880(10) Uani ? ?
Al(1) 0.13485(7) 0.24979(6) 0.11986(9) 0.0307(3) Uani ? ?
O(1) 0.2165(2) 0.5330(2) 0.1050(3) 0.0466(6) Uani ? ?
O(2) 0.3003(2) 0.2178(2) 0.1421(2) 0.0384(5) Uani ? ?
O(3) 0.1674(2) -0.0825(2) -0.0104(2) 0.0440(6) Uani ? ?
O(4) 0.1062(2) 0.2296(2) -0.0688(2) 0.0360(5) Uani ? ?
O(5) 0.1091(2) 0.3428(2) 0.5322(2) 0.0462(6) Uani ? ?
O(6) -0.0264(2) 0.2871(2) 0.1047(2) 0.0345(5) Uani ? ?
O(7) 0.4085(3) 0.0319(3) 0.2408(5) 0.0840(10) Uani ? ?
N(1) 0.1472(2) 0.4037(2) 0.1400(3) 0.0339(6) Uani ? ?
N(2) 0.1400(2) 0.0920(2) 0.0949(3) 0.0317(6) Uani ? ?
N(3) 0.1572(2) 0.2796(2) 0.3268(3) 0.0351(6) Uani ? ?
C(1) 0.0668(3) 0.5035(2) 0.1862(3) 0.0406(8) Uani ? ?
C(2) 0.1201(3) 0.5919(2) 0.1723(4) 0.0431(9) Uani ? ?
C(3) 0.2246(3) 0.4289(2) 0.0979(3) 0.0344(8) Uani ? ?
C(4) 0.3206(3) 0.3529(2) 0.0423(3) 0.0370(8) Uani ? ?
C(5) 0.3542(3) 0.2494(2) 0.0693(4) 0.0379(8) Uani ? ?
C(6) 0.4481(3) 0.1798(3) 0.0162(5) 0.0520(10) Uani ? ?
C(7) 0.5007(3) 0.2093(3) -0.0658(5) 0.0530(10) Uani ? ?
C(8) 0.4632(3) 0.3102(3) -0.0946(4) 0.0444(9) Uani ? ?
C(9) 0.3755(3) 0.3831(3) -0.0392(3) 0.0391(8) Uani ? ?
C(10) 0.1363(3) 0.0362(2) 0.1982(3) 0.0377(8) Uani ? ?
C(11) 0.1625(3) -0.0819(3) 0.1283(3) 0.0399(8) Uani ? ?
C(12) 0.1558(2) 0.0203(2) -0.0150(3) 0.0317(7) Uani ? ?
C(13) 0.1573(3) 0.0390(2) -0.1459(3) 0.0334(8) Uani ? ?
C(14) 0.1284(3) 0.1448(2) -0.1648(3) 0.0329(8) Uani ? ?
C(15) 0.1201(3) 0.1594(3) -0.2972(4) 0.0454(9) Uani ? ?
C(16) 0.1406(4) 0.0738(3) -0.4032(4) 0.0520(10) Uani ? ?
C(17) 0.1700(3) -0.0295(3) -0.3825(4) 0.0456(9) Uani ? ?
C(18) 0.1780(3) -0.0483(2) -0.2561(3) 0.0412(8) Uani ? ?
C(19) 0.2726(3) 0.2812(3) 0.4300(4) 0.0520(10) Uani ? ?
C(20) 0.2383(3) 0.3263(3) 0.5674(4) 0.0520(10) Uani ? ?
C(21) 0.0746(3) 0.3150(2) 0.3933(3) 0.0335(8) Uani ? ?
C(22) -0.0528(3) 0.3306(2) 0.3348(3) 0.0336(7) Uani ? ?
C(23) -0.0962(3) 0.3159(2) 0.1900(3) 0.0321(7) Uani ? ?
C(24) -0.2200(3) 0.3354(3) 0.1379(3) 0.0384(8) Uani ? ?
C(25) -0.2966(3) 0.3665(3) 0.2236(4) 0.0441(9) Uani ? ?
C(26) -0.2521(3) 0.3803(3) 0.3655(4) 0.0438(9) Uani ? ?
C(27) -0.1319(3) 0.3626(3) 0.4218(3) 0.0417(9) Uani ? ?
C(28) 0.5219(6) 0.0412(7) 0.3220(8) 0.119(3) Uani ? ?
H(1) -0.0129 0.5041 0.1278 0.0487 Uani ? ?
H(2) 0.0648 0.5118 0.2814 0.0487 Uani ? ?
H(3) 0.1504 0.6354 0.2624 0.0517 Uani ? ?
H(4) 0.0617 0.6374 0.1158 0.0517 Uani ? ?
H(5) 0.4766 0.1095 0.0376 0.0620 Uani ? ?
H(6) 0.5643 0.1592 -0.1034 0.0634 Uani ? ?
H(7) 0.3519 0.4549 -0.0564 0.0469 Uani ? ?
H(8) 0.1962 0.0531 0.2829 0.0452 Uani ? ?
H(9) 0.0585 0.0555 0.2185 0.0452 Uani ? ?
H(10) 0.0998 -0.1175 0.1247 0.0479 Uani ? ?
H(11) 0.2378 -0.1172 0.1771 0.0479 Uani ? ?
H(12) 0.0994 0.2315 -0.3131 0.0545 Uani ? ?
H(13) 0.1346 0.0855 -0.4934 0.0620 Uani ? ?
H(14) 0.1978 -0.1212 -0.2430 0.0494 Uani ? ?
H(15) 0.3196 0.2093 0.4260 0.0619 Uani ? ?
H(16) 0.3170 0.3270 0.4148 0.0619 Uani ? ?
H(17) 0.2652 0.3937 0.6132 0.0619 Uani ? ?
H(18) 0.2722 0.2757 0.6269 0.0619 Uani ? ?
H(19) -0.2520 0.3267 0.0389 0.0461 Uani ? ?
H(20) -0.3817 0.3787 0.1851 0.0529 Uani ? ?
H(21) -0.1018 0.3722 0.5211 0.0500 Uani ? ?
H(22) 0.373(6) 0.080(5) 0.215(7) 0.11(2) Uani ? ?
H(23) 0.5607 -0.0256 0.3504 0.1425 Uani ? ?
H(24) 0.5677 0.0567 0.2690 0.1425 Uani ? ?
H(25) 0.5165 0.0990 0.4031 0.1425 Uani ? ?

loop_
_atom_type_symbol
_atom_type_scat_dispersion_real
_atom_type_scat_dispersion_imag
_atom_type_scat_source
Br -0.676 1.280 'International Tables'
Al 0.213 0.246 'International Tables'
O 0.049 0.032 'International Tables'
N 0.031 0.018 'International Tables'
C 0.018 0.009 'International Tables'
H 0.000 0.000 'International Tables'

loop_
_geom_angle_atom_site_label_1
_geom_angle_atom_site_label_2
_geom_angle_atom_site_label_3
_geom_angle
_geom_angle_publ_flag
O(2) Al(1) O(4) 93.00(10) yes
O(2) Al(1) O(6) 177.20(10) yes
O(2) Al(1) N(1) 86.19(10) yes
O(2) Al(1) N(2) 87.93(10) yes
O(2) Al(1) N(3) 90.00(10) yes
O(4) Al(1) O(6) 88.82(10) yes
O(4) Al(1) N(1) 89.20(10) yes
O(4) Al(1) N(2) 89.10(10) yes
O(4) Al(1) N(3) 176.40(10) yes
O(6) Al(1) N(1) 91.68(10) yes
O(6) Al(1) N(2) 94.20(10) yes
O(6) Al(1) N(3) 88.17(10) yes
N(1) Al(1) N(2) 173.80(10) yes
N(1) Al(1) N(3) 88.90(10) yes
N(2) Al(1) N(3) 93.10(10) yes
C(2) O(1) C(3) 107.0(2) yes
Al(1) O(2) C(5) 122.7(2) yes
C(11) O(3) C(12) 106.8(2) yes
Al(1) O(4) C(14) 131.9(2) yes
C(20) O(5) C(21) 106.7(3) yes
Al(1) O(6) C(23) 135.9(2) yes
Al(1) N(1) C(1) 129.1(2) yes
Al(1) N(1) C(3) 123.0(2) yes
C(1) N(1) C(3) 107.5(2) yes
Al(1) N(2) C(10) 127.8(2) yes
Al(1) N(2) C(12) 124.3(2) yes
C(10) N(2) C(12) 107.8(2) yes
Al(1) N(3) C(19) 125.5(2) yes
Al(1) N(3) C(21) 126.3(2) yes
C(19) N(3) C(21) 107.5(3) yes
N(1) C(1) C(2) 104.3(3) yes
O(1) C(2) C(1) 103.5(2) yes
O(1) C(3) N(1) 117.2(3) yes
O(1) C(3) C(4) 117.6(3) yes
N(1) C(3) C(4) 125.2(3) yes
C(3) C(4) C(5) 119.1(3) yes
C(3) C(4) C(9) 119.7(3) yes
C(5) C(4) C(9) 121.2(3) yes
O(2) C(5) C(4) 122.2(3) yes
O(2) C(5) C(6) 120.6(3) yes
C(4) C(5) C(6) 117.2(3) yes
C(5) C(6) C(7) 121.3(3) yes
C(6) C(7) C(8) 120.1(3) yes
Br(1) C(8) C(7) 119.2(3) yes
Br(1) C(8) C(9) 120.2(3) yes
C(7) C(8) C(9) 120.6(3) yes
C(4) C(9) C(8) 119.4(3) yes
N(2) C(10) C(11) 103.7(2) yes
O(3) C(11) C(10) 104.7(2) yes
O(3) C(12) N(2) 116.8(3) yes
O(3) C(12) C(13) 116.3(3) yes
N(2) C(12) C(13) 126.9(3) yes
C(12) C(13) C(14) 119.4(3) yes
C(12) C(13) C(18) 120.1(3) yes
C(14) C(13) C(18) 120.3(3) yes
O(4) C(14) C(13) 124.0(3) yes
O(4) C(14) C(15) 118.1(3) yes
C(13) C(14) C(15) 117.9(3) yes
C(14) C(15) C(16) 121.1(3) yes
C(15) C(16) C(17) 120.2(3) yes
Br(2) C(17) C(16) 118.4(3) yes
Br(2) C(17) C(18) 120.5(3) yes
C(16) C(17) C(18) 121.1(3) yes
C(13) C(18) C(17) 119.4(3) yes
N(3) C(19) C(20) 104.0(3) yes
O(5) C(20) C(19) 104.7(3) yes
O(5) C(21) N(3) 116.9(3) yes
O(5) C(21) C(22) 116.0(3) yes
N(3) C(21) C(22) 127.1(3) yes
C(21) C(22) C(23) 119.4(3) yes
C(21) C(22) C(27) 120.2(3) yes
C(23) C(22) C(27) 120.4(3) yes
O(6) C(23) C(22) 122.8(3) yes
O(6) C(23) C(24) 119.6(3) yes
C(22) C(23) C(24) 117.6(3) yes
C(23) C(24) C(25) 121.6(3) yes
C(24) C(25) C(26) 119.9(3) yes
Br(3) C(26) C(25) 119.4(2) yes
Br(3) C(26) C(27) 119.7(3) yes
C(25) C(26) C(27) 120.9(3) yes
C(22) C(27) C(26) 119.6(3) yes

loop_
_geom_bond_atom_site_label_1
_geom_bond_atom_site_label_2
_geom_bond_site_symmetry_1
_geom_bond_site_symmetry_2
_geom_bond_distance
_geom_bond_publ_flag
Br(1) C(8) ? ? 1.901(3) yes
Br(2) C(17) ? ? 1.905(3) yes
Br(3) C(26) ? ? 1.903(3) yes
Al(1) O(2) ? ? 1.876(2) yes
Al(1) O(4) ? ? 1.839(2) yes
Al(1) O(6) ? ? 1.839(2) yes
Al(1) N(1) ? ? 2.024(3) yes
Al(1) N(2) ? ? 2.015(3) yes
Al(1) N(3) ? ? 2.019(3) yes
O(1) C(2) ? ? 1.461(4) yes
O(1) C(3) ? ? 1.336(3) yes
O(2) C(5) ? ? 1.327(4) yes
O(3) C(11) ? ? 1.455(4) yes
O(3) C(12) ? ? 1.343(3) yes
O(4) C(14) ? ? 1.301(3) yes
O(5) C(20) ? ? 1.456(4) yes
O(5) C(21) ? ? 1.347(4) yes
O(6) C(23) ? ? 1.307(3) yes
O(7) C(28) ? ? 1.388(7) yes
N(1) C(1) ? ? 1.470(4) yes
N(1) C(3) ? ? 1.280(4) yes
N(2) C(10) ? ? 1.477(4) yes
N(2) C(12) ? ? 1.288(4) yes
N(3) C(19) ? ? 1.482(4) yes
N(3) C(21) ? ? 1.286(4) yes
C(1) C(2) ? ? 1.523(5) yes
C(3) C(4) ? ? 1.461(4) yes
C(4) C(5) ? ? 1.408(4) yes
C(4) C(9) ? ? 1.397(4) yes
C(5) C(6) ? ? 1.401(4) yes
C(6) C(7) ? ? 1.379(5) yes
C(7) C(8) ? ? 1.382(5) yes
C(8) C(9) ? ? 1.374(5) yes
C(10) C(11) ? ? 1.518(4) yes
C(12) C(13) ? ? 1.453(4) yes
C(13) C(14) ? ? 1.408(4) yes
C(13) C(18) ? ? 1.405(4) yes
C(14) C(15) ? ? 1.412(4) yes
C(15) C(16) ? ? 1.365(5) yes
C(16) C(17) ? ? 1.383(5) yes
C(17) C(18) ? ? 1.375(5) yes
C(19) C(20) ? ? 1.514(5) yes
C(21) C(22) ? ? 1.453(4) yes
C(22) C(23) ? ? 1.413(4) yes
C(22) C(27) ? ? 1.403(4) yes
C(23) C(24) ? ? 1.405(4) yes
C(24) C(25) ? ? 1.371(5) yes
C(25) C(26) ? ? 1.388(5) yes
C(26) C(27) ? ? 1.373(5) yes
